data_9010665
loop_
_publ_author_name
'Demartin, F.'
'Gramaccioli, C. M.'
'Campostrini, I.'
'Orlandi, P.'

_publ_section_title
;
 Knasibfite, K3Na4[SiF6]3[BF4], a new hexafluorosilicate-tetrafluoroborate
 from La Fossa Crater, Vulcano, Aeolian Islands, Italy
;
_journal_name_full 'The Canadian Mineralogist'
_journal_page_first 447
_journal_page_last 453
_journal_paper_doi 10.3749/canmin.46.2.447
_journal_volume 46
_journal_year 2008
_chemical_compound_source 'La Fossa Crater, Vulcano, Aeolian Islands, Italy'
_chemical_formula_sum 'B F22 K3 Na4 Si3'
_chemical_name_mineral Knasibfite
_space_group_IT_number 44
_symmetry_space_group_name_Hall 'I 2 -2'
_symmetry_space_group_name_H-M 'I m m 2'
_cell_angle_alpha 90
_cell_angle_beta 90
_cell_angle_gamma 90
_cell_length_a 5.522
_cell_length_b 17.106
_cell_length_c 9.175
_cell_formula_units_Z 2
_cell_volume 866.664
_database_code_amcsd 0006186
_exptl_crystal_density_diffrn 2.768
_cod_original_formula_sum 'K3 Na4 Si3 F22 B'
_cod_database_code 9010665

loop_
_space_group_symop_operation_xyz
x,y,z
1/2+x,1/2+y,1/2+z
x,-y,z
1/2+x,1/2-y,1/2+z
-x,y,z
1/2-x,1/2+y,1/2+z
-x,-y,z
1/2-x,1/2-y,1/2+z

loop_
_atom_site_aniso_label
_atom_site_aniso_U_11
_atom_site_aniso_U_22
_atom_site_aniso_U_33
_atom_site_aniso_U_12
_atom_site_aniso_U_13
_atom_site_aniso_U_23
K1 0.03990 0.02830 0.03760 0.00000 0.00000 0.00880
K2 0.02730 0.02420 0.02820 0.00000 0.00000 0.00000
Na1 0.03750 0.03190 0.03040 0.00000 0.00000 0.00110
Na2 0.02470 0.01950 0.02350 0.00000 0.00000 -0.00360
Si1 0.01720 0.01470 0.02420 0.00000 0.00000 0.00000
Si2 0.01920 0.01820 0.02010 0.00000 0.00000 -0.00150
F1 0.02700 0.05000 0.02300 0.00000 0.00000 0.00000
F2 0.03800 0.05700 0.02300 0.00000 0.00000 0.00000
F3 0.03120 0.02850 0.05070 0.01530 -0.00140 0.00350
F4 0.07900 0.04400 0.01900 0.00000 0.00000 -0.00900
F5 0.04800 0.02800 0.02300 0.00000 0.00000 -0.00500
F6 0.02990 0.02980 0.04550 0.01310 0.00430 0.00630
F7 0.04100 0.03590 0.05000 0.01830 0.01110 0.00640
F8 0.02700 0.03200 0.03500 0.00000 0.00420 0.00000
F9 0.05300 0.03400 0.03600 0.00000 0.00000 0.01600
B 0.03000 0.02200 0.02500 0.00000 0.00000 0.00000

loop_
_atom_site_label
_atom_site_fract_x
_atom_site_fract_y
_atom_site_fract_z
_atom_site_U_iso_or_equiv
K1 0.50000 0.37387 0.28260 0.03530
K2 0.50000 0.00000 0.44480 0.02660
Na1 0.00000 0.17140 0.35140 0.03330
Na2 0.00000 0.35830 0.60390 0.02260
Si1 0.00000 0.00000 0.20300 0.01870
Si2 0.50000 0.21420 0.51930 0.01920
F1 0.00000 0.00000 0.38640 0.03340
F2 0.00000 0.00000 0.02420 0.03930
F3 0.21440 0.06970 0.20940 0.03680
F4 0.50000 0.22540 0.69870 0.04730
F5 0.50000 0.20380 0.33690 0.03280
F6 0.71560 0.14567 0.53180 0.03500
F7 0.28530 0.28234 0.50000 0.04230
F8 0.20430 0.50000 0.22550 0.03140
F9 0.00000 0.43320 0.39870 0.04120
B 0.00000 0.50000 0.31310 0.02600

loop_
_cod_related_entry_id
_cod_related_entry_database
_cod_related_entry_code
1 AMCSD 0006186
